data_7009584
loop_
_publ_author_name
'Ang, How Ghee'
'Ang, Siau Gek'
'Wang, Xiao'

_publ_section_title
;
 Formation of new cluster derivatives of triphospholene via ligand
 substitution and cleavage of P--P bond(s)
;
_journal_issue 19
_journal_name_full 'Journal of the Chemical Society, Dalton Transactions'
_journal_page_first 3429
_journal_paper_doi 10.1039/b002140g
_journal_year 2000
_chemical_formula_sum 'C54 H25 O22 Os6 P3'
_chemical_formula_weight 2259.85
_chemical_name_systematic
; 
 ? 
;
_space_group_IT_number 2
_symmetry_cell_setting triclinic
_symmetry_space_group_name_Hall '-P 1'
_symmetry_space_group_name_H-M 'P -1'
_atom_sites_solution_hydrogens geom
_atom_sites_solution_primary direct
_atom_sites_solution_secondary difmap
_audit_creation_method SHELXL
_cell_angle_alpha 108.455(9)
_cell_angle_beta 100.079(12)
_cell_angle_gamma 98.27(2)
_cell_formula_units_Z 2
_cell_length_a 12.9826(12)
_cell_length_b 15.074(4)
_cell_length_c 17.282(2)
_cell_measurement_temperature 293(2)
_cell_volume 3085.9(10)
_computing_cell_refinement 'Siemens XSCANS'
_computing_data_collection 'Siemens XSCANS'
_computing_data_reduction 'Siemens SHELXTL'
_computing_molecular_graphics 'Siemens SHELXTL'
_computing_publication_material 'Siemens SHELXTL'
_computing_structure_refinement 'SHELXL-93 (Sheldrick, 1993)'
_computing_structure_solution 'SHELXS-86 (Sheldrick, 1990)'
_diffrn_ambient_temperature 293(2)
_diffrn_measurement_device 'Siemens P4'
_diffrn_measurement_method '\w scans'
_diffrn_radiation_monochromator graphite
_diffrn_radiation_source 'fine-focus sealed tube'
_diffrn_radiation_type MoK\a
_diffrn_radiation_wavelength 0.71073
_diffrn_reflns_av_R_equivalents 0.0311
_diffrn_reflns_av_sigmaI/netI 0.0739
_diffrn_reflns_limit_h_max 17
_diffrn_reflns_limit_h_min -17
_diffrn_reflns_limit_k_max 16
_diffrn_reflns_limit_k_min -19
_diffrn_reflns_limit_l_max 22
_diffrn_reflns_limit_l_min -16
_diffrn_reflns_number 19944
_diffrn_reflns_theta_max 29.30
_diffrn_reflns_theta_min 1.82
_exptl_absorpt_coefficient_mu 12.456
_exptl_absorpt_correction_type Semiempirical
_exptl_crystal_colour Yellow
_exptl_crystal_density_diffrn 2.432
_exptl_crystal_description 'Rectangular block '
_exptl_crystal_F_000 2052
_exptl_crystal_size_max 0.39
_exptl_crystal_size_mid 0.28
_exptl_crystal_size_min 0.14
_refine_diff_density_max 6.840
_refine_diff_density_min -3.048
_refine_diff_density_rms 0.287
_refine_ls_extinction_coef 0.00008(5)
_refine_ls_extinction_expression Fc^*^=kFc[1+0.001xFc^2^\l^3^/sin(2\q)]^-1/4^
_refine_ls_extinction_method SHELXL
_refine_ls_goodness_of_fit_all 1.031
_refine_ls_goodness_of_fit_obs 1.101
_refine_ls_matrix_type full
_refine_ls_number_parameters 767
_refine_ls_number_reflns 14222
_refine_ls_number_restraints 0
_refine_ls_restrained_S_all 1.031
_refine_ls_restrained_S_obs 1.101
_refine_ls_R_factor_all 0.0949
_refine_ls_R_factor_obs 0.0625
_refine_ls_shift/esd_max 0.746
_refine_ls_shift/esd_mean 0.012
_refine_ls_structure_factor_coef Fsqd
_refine_ls_weighting_details 'w=1/[\s^2^(Fo^2^)+(0.0897P)^2^+27.4507P] where P=(Fo^2^+2Fc^2^)/3'
_refine_ls_weighting_scheme calc
_refine_ls_wR_factor_all 0.1846
_refine_ls_wR_factor_obs 0.1625
_reflns_number_observed 9826
_reflns_number_total 14222
_reflns_observed_criterion >2sigma(I)
_cod_data_source_file b002140g.txt
_cod_data_source_block cluster3
_cod_depositor_comments
;
The following automatic conversions were performed:
'_symmetry_cell_setting' value 'Triclinic' changed to 'triclinic'
according to '/home/saulius/struct/CIF-dictionaries/cif_core.dic'
dictionary named 'cif_core.dic' version 2.4.1 from 2010-06-29.

Automatic conversion script
Id: cif_fix_enum 1527 2010-12-29 10:47:43Z saulius 

The following automatic conversions were performed:

'_refine_ls_weighting_scheme' value 'calc
w=1/[\s^2^(Fo^2^)+(0.0897P)^2^+27.4507P] where P=(Fo^2^+2Fc^2^)/3'
was changed to 'calc'. New tag '_refine_ls_weighting_details' was
created. The value of the new tag was set to
'w=1/[\s^2^(Fo^2^)+(0.0897P)^2^+27.4507P] where P=(Fo^2^+2Fc^2^)/3'.

Automatic conversion script
Id: cif_fix_values 3143 2015-03-26 13:38:13Z robertas 
;
_cod_original_cell_volume 3085.8(9)
_cod_original_sg_symbol_H-M P-1
_cod_database_code 7009584

loop_
_symmetry_equiv_pos_as_xyz
'x, y, z'
'-x, -y, -z'

loop_
_atom_site_aniso_label
_atom_site_aniso_U_11
_atom_site_aniso_U_22
_atom_site_aniso_U_33
_atom_site_aniso_U_23
_atom_site_aniso_U_13
_atom_site_aniso_U_12
Os1 0.0599(3) 0.0365(3) 0.0419(3) 0.0170(2) 0.0182(2) 0.0155(2)
C11 0.068(10) 0.041(8) 0.036(7) 0.011(6) 0.007(7) 0.011(7)
O11 0.065(8) 0.069(9) 0.070(8) 0.017(6) 0.013(6) -0.001(6)
C12 0.100(14) 0.052(11) 0.078(12) 0.042(9) 0.040(11) 0.037(10)
O12 0.182(19) 0.106(13) 0.124(14) 0.078(12) 0.074(13) 0.084(13)
C13 0.090(13) 0.059(11) 0.062(11) 0.025(8) 0.038(10) 0.034(10)
O13 0.068(8) 0.109(12) 0.069(8) 0.020(8) 0.037(7) 0.029(8)
Os2 0.0544(3) 0.0412(3) 0.0501(3) 0.0212(3) 0.0187(3) 0.0180(3)
C21 0.054(9) 0.069(12) 0.055(9) 0.025(9) 0.018(7) 0.022(8)
O21 0.092(9) 0.052(7) 0.057(7) 0.017(5) 0.033(6) 0.040(6)
C22 0.073(10) 0.044(9) 0.056(10) 0.021(7) 0.024(8) 0.021(8)
O22 0.109(11) 0.076(10) 0.065(8) 0.031(7) 0.012(8) 0.025(8)
C23 0.067(11) 0.059(11) 0.057(10) 0.023(8) 0.028(8) 0.007(8)
O23 0.055(7) 0.074(9) 0.098(10) 0.035(7) 0.030(7) 0.006(6)
C24 0.046(9) 0.075(13) 0.083(13) 0.033(10) 0.023(8) 0.016(8)
O24 0.063(8) 0.086(10) 0.125(12) 0.054(9) 0.040(8) 0.030(7)
Os3 0.0934(5) 0.0473(4) 0.0458(4) 0.0121(3) 0.0240(3) 0.0225(3)
C31 0.170(25) 0.054(13) 0.124(20) 0.040(13) 0.084(19) 0.047(15)
O31 0.256(28) 0.061(12) 0.192(22) 0.043(13) 0.105(20) 0.069(15)
C32 0.091(13) 0.069(12) 0.058(10) 0.033(9) 0.040(10) 0.045(10)
O32 0.109(11) 0.098(11) 0.087(10) 0.047(8) 0.064(9) 0.054(9)
C33 0.210(31) 0.053(15) 0.070(15) -0.030(11) 0.016(18) -0.020(17)
O33 0.184(21) 0.113(16) 0.082(12) -0.030(11) 0.027(13) -0.035(15)
C34 0.133(20) 0.073(15) 0.058(12) 0.023(10) 0.016(12) 0.004(13)
O34 0.199(21) 0.133(17) 0.050(9) 0.022(9) 0.002(11) -0.010(14)
P1 0.035(2) 0.037(2) 0.039(2) 0.0170(14) 0.0129(13) 0.0136(13)
C101 0.036(6) 0.052(9) 0.044(7) 0.022(6) 0.017(5) 0.016(6)
C102 0.044(8) 0.065(11) 0.074(11) 0.034(9) 0.014(7) 0.030(7)
C103 0.037(8) 0.082(14) 0.089(13) 0.033(11) 0.007(8) 0.026(8)
C104 0.040(8) 0.100(16) 0.097(15) 0.024(12) 0.033(9) 0.024(9)
C105 0.054(9) 0.062(12) 0.102(15) 0.033(10) 0.041(10) 0.007(8)
C106 0.050(8) 0.050(9) 0.074(11) 0.032(8) 0.029(7) 0.026(7)
P2 0.037(2) 0.043(2) 0.036(2) 0.0173(15) 0.0094(13) 0.0156(14)
C201 0.039(7) 0.056(9) 0.032(7) 0.011(6) 0.010(5) 0.026(6)
C202 0.051(8) 0.066(10) 0.036(7) 0.018(7) 0.004(6) 0.023(7)
C203 0.043(8) 0.080(13) 0.057(10) 0.014(9) -0.002(7) 0.029(9)
C204 0.032(7) 0.102(16) 0.059(10) -0.015(10) -0.004(7) 0.024(9)
C205 0.046(9) 0.076(13) 0.057(10) 0.003(9) 0.004(7) -0.005(8)
C206 0.040(7) 0.052(10) 0.062(10) -0.004(8) 0.007(7) 0.005(7)
P3 0.0259(14) 0.040(2) 0.034(2) 0.0147(14) 0.0051(12) 0.0078(12)
C301 0.029(6) 0.044(8) 0.037(7) 0.011(6) 0.006(5) 0.004(5)
C302 0.031(6) 0.064(10) 0.058(9) 0.031(8) 0.001(6) 0.009(6)
C303 0.035(7) 0.067(11) 0.068(10) 0.027(9) -0.005(7) 0.008(7)
C304 0.032(7) 0.065(11) 0.073(11) 0.017(9) 0.015(7) 0.007(7)
C305 0.039(7) 0.041(8) 0.069(10) 0.017(7) 0.021(7) -0.001(6)
C306 0.027(6) 0.057(9) 0.061(9) 0.029(7) 0.016(6) 0.010(6)
C4 0.034(6) 0.027(6) 0.049(7) 0.019(6) 0.013(5) 0.006(5)
C401 0.051(8) 0.042(8) 0.035(7) 0.014(6) 0.002(6) -0.005(6)
C402 0.059(10) 0.088(14) 0.052(9) 0.036(9) 0.010(8) 0.023(9)
C403 0.109(17) 0.134(21) 0.066(13) 0.070(14) 0.038(12) 0.056(16)
C404 0.141(21) 0.089(16) 0.057(12) 0.045(11) 0.041(13) 0.010(14)
C405 0.176(26) 0.133(23) 0.055(13) 0.008(13) 0.038(15) -0.105(20)
C406 0.083(13) 0.141(21) 0.040(9) 0.027(11) -0.001(9) -0.056(14)
C5 0.030(6) 0.051(8) 0.041(7) 0.023(6) 0.012(5) 0.009(5)
C501 0.044(7) 0.036(7) 0.052(8) 0.023(6) 0.016(6) 0.011(6)
C502 0.057(9) 0.047(10) 0.098(14) 0.035(9) 0.008(9) 0.018(8)
C503 0.086(14) 0.084(16) 0.140(21) 0.067(16) 0.038(14) 0.049(13)
C504 0.116(18) 0.042(11) 0.105(17) 0.034(11) 0.049(14) 0.029(11)
C505 0.082(13) 0.047(11) 0.077(13) 0.016(9) 0.021(10) -0.001(9)
C506 0.058(9) 0.065(11) 0.055(9) 0.026(8) 0.019(7) 0.007(8)
Os4 0.0281(2) 0.0447(3) 0.0335(3) 0.0101(2) 0.0059(2) 0.0081(2)
C41 0.026(6) 0.066(10) 0.043(8) 0.019(7) 0.008(5) 0.011(6)
O41 0.069(7) 0.084(9) 0.066(8) 0.042(7) 0.027(6) 0.023(6)
C42 0.040(7) 0.049(9) 0.041(7) 0.010(6) 0.014(6) 0.012(6)
O42 0.023(4) 0.079(8) 0.048(6) -0.001(5) 0.000(4) 0.006(5)
C43 0.043(8) 0.062(11) 0.052(9) 0.003(8) 0.015(7) 0.000(7)
O43 0.047(6) 0.100(11) 0.058(7) 0.010(7) -0.008(5) 0.003(6)
Os5 0.0518(3) 0.0485(4) 0.0472(3) 0.0163(3) 0.0124(3) 0.0165(3)
C51 0.079(11) 0.051(10) 0.044(9) 0.010(7) 0.004(8) 0.021(8)
O51 0.112(11) 0.087(10) 0.057(8) 0.025(7) 0.035(8) 0.024(8)
C52 0.075(12) 0.042(9) 0.069(11) 0.019(8) 0.027(9) 0.012(8)
O52 0.055(7) 0.056(8) 0.097(10) 0.005(7) 0.002(7) -0.005(6)
C53 0.064(10) 0.074(12) 0.044(9) 0.012(8) 0.014(8) 0.027(9)
O53 0.058(7) 0.099(11) 0.070(8) 0.019(7) -0.001(6) 0.028(7)
C54 0.106(15) 0.072(13) 0.063(11) 0.026(10) 0.032(10) 0.049(12)
O54 0.210(21) 0.071(11) 0.116(14) 0.034(10) 0.055(13) 0.080(13)
Os6 0.0501(3) 0.0532(4) 0.0493(3) 0.0077(3) 0.0206(3) 0.0133(3)
C61 0.096(15) 0.058(13) 0.080(14) 0.013(10) 0.027(11) 0.023(11)
O61 0.149(16) 0.063(11) 0.154(17) 0.007(10) 0.058(13) 0.042(11)
C62 0.047(8) 0.079(13) 0.059(10) 0.020(9) 0.019(7) 0.015(8)
O62 0.102(12) 0.145(16) 0.092(12) 0.058(11) 0.043(9) 0.019(11)
C63 0.073(12) 0.092(16) 0.051(10) -0.006(10) 0.008(9) -0.005(11)
O63 0.087(11) 0.155(18) 0.081(11) -0.011(11) 0.016(9) -0.015(11)
C64 0.051(9) 0.053(9) 0.054(9) 0.015(7) 0.024(7) 0.030(7)
O64 0.043(6) 0.073(9) 0.085(9) 0.014(7) 0.011(6) 0.025(6)

loop_
_atom_site_label
_atom_site_type_symbol
_atom_site_fract_x
_atom_site_fract_y
_atom_site_fract_z
_atom_site_U_iso_or_equiv
_atom_site_thermal_displace_type
_atom_site_occupancy
_atom_site_calc_flag
_atom_site_refinement_flags
_atom_site_disorder_group
Os1 Os 0.70763(5) 0.35335(4) 0.54217(4) 0.0439(2) Uani 1 d . .
C11 C 0.8532(14) 0.4048(11) 0.5432(9) 0.049(4) Uani 1 d . .
O11 O 0.9393(10) 0.4407(9) 0.5445(8) 0.072(3) Uani 1 d . .
C12 C 0.6672(16) 0.4621(13) 0.5242(12) 0.067(5) Uani 1 d . .
O12 O 0.6440(17) 0.5286(13) 0.5167(12) 0.117(6) Uani 1 d . .
C13 C 0.5574(16) 0.3158(13) 0.5496(11) 0.065(5) Uani 1 d . .
O13 O 0.4686(11) 0.3024(11) 0.5511(8) 0.081(4) Uani 1 d . .
Os2 Os 0.76605(5) 0.22853(4) 0.63345(4) 0.0456(2) Uani 1 d . .
C21 C 0.7736(13) 0.1017(13) 0.5662(10) 0.057(4) Uani 1 d . .
O21 O 0.7799(10) 0.0257(8) 0.5320(7) 0.062(3) Uani 1 d . .
C22 C 0.8065(14) 0.2207(11) 0.7411(11) 0.055(4) Uani 1 d . .
O22 O 0.8351(12) 0.2185(10) 0.8074(9) 0.082(4) Uani 1 d . .
C23 C 0.9140(14) 0.2809(13) 0.6310(11) 0.059(4) Uani 1 d . .
O23 O 0.9986(10) 0.2974(10) 0.6296(9) 0.074(4) Uani 1 d . .
C24 C 0.6140(13) 0.1800(14) 0.6164(12) 0.065(5) Uani 1 d . .
O24 O 0.5283(10) 0.1380(11) 0.6014(10) 0.083(4) Uani 1 d . .
Os3 Os 0.75013(7) 0.42151(5) 0.72373(4) 0.0614(2) Uani 1 d . .
C31 C 0.7074(24) 0.5382(16) 0.7332(17) 0.105(9) Uani 1 d . .
O31 O 0.6847(22) 0.6119(13) 0.7423(15) 0.159(10) Uani 1 d . .
C32 C 0.6073(17) 0.3562(14) 0.7279(11) 0.064(5) Uani 1 d . .
O32 O 0.5286(13) 0.3238(11) 0.7364(9) 0.085(4) Uani 1 d . .
C33 C 0.8828(30) 0.4678(17) 0.7173(16) 0.131(11) Uani 1 d . .
O33 O 0.9775(20) 0.5005(15) 0.7239(12) 0.150(9) Uani 1 d . .
C34 C 0.8020(21) 0.4355(16) 0.8378(14) 0.091(7) Uani 1 d . .
O34 O 0.8361(19) 0.4439(14) 0.9070(10) 0.138(8) Uani 1 d . .
P1 P 0.6665(3) 0.2428(2) 0.4030(2) 0.0347(7) Uani 1 d . .
C101 C 0.5225(10) 0.1937(11) 0.3742(8) 0.041(3) Uani 1 d . .
C102 C 0.4516(12) 0.2461(13) 0.3515(11) 0.057(4) Uani 1 d . .
H10A H 0.4778(12) 0.3037(13) 0.3455(11) 0.068 Uiso 1 calc R .
C103 C 0.3420(12) 0.2145(15) 0.3375(12) 0.068(5) Uani 1 d . .
H10B H 0.2956(12) 0.2521(15) 0.3247(12) 0.082 Uiso 1 calc R .
C104 C 0.3011(13) 0.1251(16) 0.3427(13) 0.078(6) Uani 1 d . .
H10C H 0.2276(13) 0.1020(16) 0.3309(13) 0.094 Uiso 1 calc R .
C105 C 0.3707(13) 0.0732(14) 0.3654(13) 0.069(5) Uani 1 d . .
H10D H 0.3436(13) 0.0146(14) 0.3693(13) 0.083 Uiso 1 calc R .
C106 C 0.4817(12) 0.1052(11) 0.3827(10) 0.052(4) Uani 1 d . .
H10E H 0.5279(12) 0.0695(11) 0.3995(10) 0.062 Uiso 1 calc R .
P2 P 0.7368(3) 0.1131(3) 0.3730(2) 0.0369(7) Uani 1 d . .
C201 C 0.8817(10) 0.1629(11) 0.4046(8) 0.042(3) Uani 1 d . .
C202 C 0.9453(12) 0.1059(12) 0.4341(9) 0.050(4) Uani 1 d . .
H20A H 0.9130(12) 0.0472(12) 0.4351(9) 0.060 Uiso 1 calc R .
C203 C 1.0560(13) 0.1380(15) 0.4617(10) 0.062(5) Uani 1 d . .
H20B H 1.0970(13) 0.1010(15) 0.4824(10) 0.075 Uiso 1 calc R .
C204 C 1.1038(13) 0.2206(16) 0.4588(11) 0.076(6) Uani 1 d . .
H20C H 1.1778(13) 0.2407(16) 0.4778(11) 0.091 Uiso 1 calc R .
C205 C 1.0437(13) 0.2791(14) 0.4273(11) 0.068(5) Uani 1 d . .
H20D H 1.0785(13) 0.3357(14) 0.4239(11) 0.081 Uiso 1 calc R .
C206 C 0.9315(12) 0.2505(12) 0.4013(10) 0.058(4) Uani 1 d . .
H20E H 0.8910(12) 0.2888(12) 0.3823(10) 0.070 Uiso 1 calc R .
P3 P 0.7037(2) 0.0895(2) 0.2370(2) 0.0330(7) Uani 1 d . .
C301 C 0.5604(9) 0.0358(10) 0.2072(8) 0.038(3) Uani 1 d . .
C302 C 0.4824(10) 0.0716(12) 0.1715(10) 0.050(4) Uani 1 d . .
H30A H 0.4999(10) 0.1310(12) 0.1662(10) 0.060 Uiso 1 calc R .
C303 C 0.3781(11) 0.0213(13) 0.1432(11) 0.058(4) Uani 1 d . .
H30B H 0.3265(11) 0.0471(13) 0.1183(11) 0.070 Uiso 1 calc R .
C304 C 0.3486(11) -0.0647(13) 0.1506(11) 0.058(4) Uani 1 d . .
H30C H 0.2780(11) -0.0987(13) 0.1294(11) 0.070 Uiso 1 calc R .
C305 C 0.4235(11) -0.1012(11) 0.1895(10) 0.050(4) Uani 1 d . .
H30D H 0.4035(11) -0.1588(11) 0.1976(10) 0.060 Uiso 1 calc R .
C306 C 0.5309(10) -0.0516(11) 0.2174(10) 0.046(3) Uani 1 d . .
H30E H 0.5823(10) -0.0771(11) 0.2427(10) 0.055 Uiso 1 calc R .
C4 C 0.7060(9) 0.2150(9) 0.2433(8) 0.035(3) Uani 1 d . .
C401 C 0.7322(11) 0.2462(10) 0.1736(8) 0.045(3) Uani 1 d . .
C402 C 0.6598(14) 0.2273(14) 0.1003(10) 0.063(5) Uani 1 d . .
H40A H 0.5912(14) 0.1921(14) 0.0916(10) 0.076 Uiso 1 calc R .
C403 C 0.6866(20) 0.2596(19) 0.0391(13) 0.089(7) Uani 1 d . .
H40B H 0.6354(20) 0.2454(19) -0.0105(13) 0.107 Uiso 1 calc R .
C404 C 0.7823(22) 0.3099(16) 0.0480(13) 0.090(7) Uani 1 d . .
H40C H 0.7972(22) 0.3335(16) 0.0066(13) 0.108 Uiso 1 calc R .
C405 C 0.8605(24) 0.3275(19) 0.1200(13) 0.141(15) Uani 1 d . .
H40D H 0.9289(24) 0.3625(19) 0.1276(13) 0.169 Uiso 1 calc R .
C406 C 0.8345(17) 0.2915(18) 0.1810(11) 0.100(9) Uani 1 d . .
H40E H 0.8877(17) 0.2985(18) 0.2274(11) 0.120 Uiso 1 calc R .
C5 C 0.6885(9) 0.2798(10) 0.3123(8) 0.039(3) Uani 1 d . .
C501 C 0.6850(11) 0.3790(10) 0.3154(9) 0.041(3) Uani 1 d . .
C502 C 0.5963(14) 0.3971(12) 0.2683(13) 0.066(5) Uani 1 d . .
H50A H 0.5371(14) 0.3479(12) 0.2379(13) 0.079 Uiso 1 calc R .
C503 C 0.5971(18) 0.4880(17) 0.2671(17) 0.092(7) Uani 1 d . .
H50B H 0.5398(18) 0.4994(17) 0.2339(17) 0.110 Uiso 1 calc R .
C504 C 0.6828(20) 0.5626(14) 0.3151(15) 0.081(6) Uani 1 d . .
H50C H 0.6803(20) 0.6247(14) 0.3174(15) 0.098 Uiso 1 calc R .
C505 C 0.7706(17) 0.5453(13) 0.3590(12) 0.071(5) Uani 1 d . .
H50D H 0.8304(17) 0.5946(13) 0.3872(12) 0.085 Uiso 1 calc R .
C506 C 0.7713(13) 0.4557(13) 0.3617(10) 0.058(4) Uani 1 d . .
H50E H 0.8299(13) 0.4455(13) 0.3947(10) 0.069 Uiso 1 calc R .
Os4 Os 0.79484(4) -0.00638(4) 0.14764(3) 0.03649(14) Uani 1 d . .
C41 C 0.8214(10) 0.0600(12) 0.0747(9) 0.045(3) Uani 1 d . .
O41 O 0.8410(10) 0.0944(10) 0.0277(8) 0.067(3) Uani 1 d . .
C42 C 0.9358(11) 0.0611(11) 0.2201(9) 0.044(3) Uani 1 d . .
O42 O 1.0167(7) 0.1038(9) 0.2586(6) 0.058(3) Uani 1 d . .
C43 C 0.6572(12) -0.0710(12) 0.0722(10) 0.057(4) Uani 1 d . .
O43 O 0.5753(9) -0.1005(10) 0.0255(8) 0.077(4) Uani 1 d . .
Os5 Os 0.80671(5) -0.17125(5) 0.20184(4) 0.0486(2) Uani 1 d . .
C51 C 0.7553(15) -0.1537(12) 0.3034(10) 0.060(4) Uani 1 d . .
O51 O 0.7303(12) -0.1457(10) 0.3635(8) 0.083(4) Uani 1 d . .
C52 C 0.6590(16) -0.2254(12) 0.1355(12) 0.061(4) Uani 1 d . .
O52 O 0.5734(10) -0.2560(9) 0.1025(9) 0.079(4) Uani 1 d . .
C53 C 0.9507(14) -0.1027(13) 0.2672(10) 0.061(4) Uani 1 d . .
O53 O 1.0344(10) -0.0676(11) 0.3099(8) 0.079(4) Uani 1 d . .
C54 C 0.8394(18) -0.2954(15) 0.1862(12) 0.075(5) Uani 1 d . .
O54 O 0.8649(18) -0.3662(12) 0.1798(12) 0.124(7) Uani 1 d . .
Os6 Os 0.87098(5) -0.16806(5) 0.05070(4) 0.0520(2) Uani 1 d . .
C61 C 0.9213(18) -0.2832(15) 0.0230(13) 0.079(6) Uani 1 d . .
O61 O 0.9565(16) -0.3495(12) 0.0092(13) 0.125(7) Uani 1 d . .
C62 C 0.8948(13) -0.1297(14) -0.0399(11) 0.062(4) Uani 1 d . .
O62 O 0.9070(13) -0.1085(14) -0.0963(11) 0.107(5) Uani 1 d . .
C63 C 0.7286(17) -0.2352(16) -0.0174(12) 0.083(6) Uani 1 d . .
O63 O 0.6494(14) -0.2764(15) -0.0599(11) 0.126(7) Uani 1 d . .
C64 C 1.0129(13) -0.0943(11) 0.1173(10) 0.050(4) Uani 1 d . .
O64 O 1.0955(9) -0.0545(9) 0.1541(8) 0.070(3) Uani 1 d . .

loop_
_atom_type_symbol
_atom_type_description
_atom_type_scat_dispersion_real
_atom_type_scat_dispersion_imag
_atom_type_scat_source
C C 0.0033 0.0016 'International Tables Vol C Tables 4.2.6.8 and 6.1.1.4'
H H 0.0000 0.0000 'International Tables Vol C Tables 4.2.6.8 and 6.1.1.4'
O O 0.0106 0.0060 'International Tables Vol C Tables 4.2.6.8 and 6.1.1.4'
P P 0.1023 0.0942 'International Tables Vol C Tables 4.2.6.8 and 6.1.1.4'
Os Os -1.2165 7.6030 'International Tables Vol C Tables 4.2.6.8 and 6.1.1.4'

loop_
_geom_angle_atom_site_label_1
_geom_angle_atom_site_label_2
_geom_angle_atom_site_label_3
_geom_angle
_geom_angle_site_symmetry_1
_geom_angle_site_symmetry_3
_geom_angle_publ_flag
C12 Os1 C11 89.1(8) . . ?
C12 Os1 C13 86.1(8) . . ?
C11 Os1 C13 173.3(7) . . ?
C12 Os1 P1 101.2(6) . . ?
C11 Os1 P1 95.5(4) . . ?
C13 Os1 P1 90.1(5) . . ?
C12 Os1 Os3 98.8(6) . . ?
C11 Os1 Os3 92.7(4) . . ?
C13 Os1 Os3 83.5(5) . . ?
P1 Os1 Os3 158.44(9) . . ?
C12 Os1 Os2 158.3(6) . . ?
C11 Os1 Os2 94.8(5) . . ?
C13 Os1 Os2 88.0(5) . . ?
P1 Os1 Os2 99.69(9) . . ?
Os3 Os1 Os2 59.67(2) . . ?
O11 C11 Os1 176.1(14) . . ?
O12 C12 Os1 177.4(19) . . ?
O13 C13 Os1 172.5(17) . . ?
C22 Os2 C21 99.2(7) . . ?
C22 Os2 C24 96.0(8) . . ?
C21 Os2 C24 87.4(8) . . ?
C22 Os2 C23 94.3(7) . . ?
C21 Os2 C23 91.5(7) . . ?
C24 Os2 C23 169.7(8) . . ?
C22 Os2 Os3 84.8(5) . . ?
C21 Os2 Os3 176.0(5) . . ?
C24 Os2 Os3 92.2(6) . . ?
C23 Os2 Os3 88.2(5) . . ?
C22 Os2 Os1 144.7(5) . . ?
C21 Os2 Os1 116.1(5) . . ?
C24 Os2 Os1 87.3(6) . . ?
C23 Os2 Os1 84.0(5) . . ?
Os3 Os2 Os1 59.93(3) . . ?
O21 C21 Os2 175.0(15) . . ?
O22 C22 Os2 177.1(16) . . ?
O23 C23 Os2 169.8(17) . . ?
O24 C24 Os2 169.5(17) . . ?
C33 Os3 C31 92.7(13) . . ?
C33 Os3 C34 90.7(12) . . ?
C31 Os3 C34 102.4(11) . . ?
C33 Os3 C32 173.7(11) . . ?
C31 Os3 C32 93.5(10) . . ?
C34 Os3 C32 88.8(9) . . ?
C33 Os3 Os2 90.9(8) . . ?
C31 Os3 Os2 154.2(9) . . ?
C34 Os3 Os2 103.1(7) . . ?
C32 Os3 Os2 83.1(5) . . ?
C33 Os3 Os1 83.6(8) . . ?
C31 Os3 Os1 94.7(8) . . ?
C34 Os3 Os1 162.2(8) . . ?
C32 Os3 Os1 95.1(5) . . ?
Os2 Os3 Os1 60.40(2) . . ?
O31 C31 Os3 177.0(28) . . ?
O32 C32 Os3 174.8(16) . . ?
O33 C33 Os3 171.4(26) . . ?
O34 C34 Os3 178.3(25) . . ?
C101 P1 C5 102.7(6) . . ?
C101 P1 P2 103.5(5) . . ?
C5 P1 P2 98.5(5) . . ?
C101 P1 Os1 107.0(4) . . ?
C5 P1 Os1 122.3(5) . . ?
P2 P1 Os1 120.3(2) . . ?
C102 C101 C106 119.1(13) . . ?
C102 C101 P1 120.3(12) . . ?
C106 C101 P1 120.4(10) . . ?
C101 C102 C103 121.2(16) . . ?
C102 C103 C104 119.8(16) . . ?
C105 C104 C103 119.1(16) . . ?
C104 C105 C106 122.0(17) . . ?
C105 C106 C101 118.6(14) . . ?
C201 P2 P3 101.0(4) . . ?
C201 P2 P1 103.3(5) . . ?
P3 P2 P1 93.1(2) . . ?
C206 C201 C202 119.6(13) . . ?
C206 C201 P2 125.2(11) . . ?
C202 C201 P2 115.2(12) . . ?
C203 C202 C201 120.0(16) . . ?
C204 C203 C202 120.8(16) . . ?
C203 C204 C205 121.2(15) . . ?
C206 C205 C204 119.5(19) . . ?
C205 C206 C201 118.7(17) . . ?
C301 P3 C4 102.9(6) . . ?
C301 P3 P2 99.7(4) . . ?
C4 P3 P2 98.6(4) . . ?
C301 P3 Os4 110.5(4) . . ?
C4 P3 Os4 120.5(4) . . ?
P2 P3 Os4 121.4(2) . . ?
C302 C301 C306 118.1(12) . . ?
C302 C301 P3 125.1(11) . . ?
C306 C301 P3 116.7(10) . . ?
C301 C302 C303 121.0(15) . . ?
C304 C303 C302 121.6(15) . . ?
C303 C304 C305 119.2(14) . . ?
C304 C305 C306 119.8(15) . . ?
C301 C306 C305 120.1(13) . . ?
C5 C4 C401 119.7(12) . . ?
C5 C4 P3 120.5(10) . . ?
C401 C4 P3 119.8(10) . . ?
C402 C401 C406 117.4(15) . . ?
C402 C401 C4 122.9(13) . . ?
C406 C401 C4 119.6(13) . . ?
C401 C402 C403 120.9(19) . . ?
C404 C403 C402 122.3(21) . . ?
C403 C404 C405 119.1(17) . . ?
C404 C405 C406 118.6(20) . . ?
C401 C406 C405 121.3(20) . . ?
C4 C5 C501 120.4(12) . . ?
C4 C5 P1 119.6(10) . . ?
C501 C5 P1 120.0(10) . . ?
C506 C501 C502 118.2(14) . . ?
C506 C501 C5 121.4(13) . . ?
C502 C501 C5 120.3(13) . . ?
C503 C502 C501 119.8(18) . . ?
C502 C503 C504 120.5(20) . . ?
C505 C504 C503 120.2(18) . . ?
C504 C505 C506 120.2(18) . . ?
C505 C506 C501 120.9(17) . . ?
C41 Os4 C43 88.9(7) . . ?
C41 Os4 C42 88.5(6) . . ?
C43 Os4 C42 177.4(7) . . ?
C41 Os4 P3 104.0(4) . . ?
C43 Os4 P3 87.7(5) . . ?
C42 Os4 P3 93.4(4) . . ?
C41 Os4 Os6 91.4(4) . . ?
C43 Os4 Os6 85.1(5) . . ?
C42 Os4 Os6 94.5(4) . . ?
P3 Os4 Os6 162.93(9) . . ?
C41 Os4 Os5 150.6(4) . . ?
C43 Os4 Os5 91.0(6) . . ?
C42 Os4 Os5 90.9(5) . . ?
P3 Os4 Os5 105.43(8) . . ?
Os6 Os4 Os5 59.37(2) . . ?
O41 C41 Os4 174.7(14) . . ?
O42 C42 Os4 175.2(14) . . ?
O43 C43 Os4 172.6(17) . . ?
C54 Os5 C51 98.4(8) . . ?
C54 Os5 C53 93.7(9) . . ?
C51 Os5 C53 91.1(7) . . ?
C54 Os5 C52 93.0(8) . . ?
C51 Os5 C52 89.2(7) . . ?
C53 Os5 C52 173.2(7) . . ?
C54 Os5 Os6 91.2(6) . . ?
C51 Os5 Os6 170.3(5) . . ?
C53 Os5 Os6 89.5(5) . . ?
C52 Os5 Os6 89.0(5) . . ?
C54 Os5 Os4 150.9(6) . . ?
C51 Os5 Os4 110.6(5) . . ?
C53 Os5 Os4 86.7(6) . . ?
C52 Os5 Os4 86.8(5) . . ?
Os6 Os5 Os4 59.72(2) . . ?
O51 C51 Os5 176.1(16) . . ?
O52 C52 Os5 175.5(17) . . ?
O53 C53 Os5 173.8(17) . . ?
O54 C54 Os5 175.9(22) . . ?
C62 Os6 C61 99.6(9) . . ?
C62 Os6 C63 87.6(8) . . ?
C61 Os6 C63 91.2(10) . . ?
C62 Os6 C64 90.2(7) . . ?
C61 Os6 C64 91.5(8) . . ?
C63 Os6 C64 176.7(9) . . ?
C62 Os6 Os5 161.4(6) . . ?
C61 Os6 Os5 99.0(7) . . ?
C63 Os6 Os5 91.3(6) . . ?
C64 Os6 Os5 90.1(4) . . ?
C62 Os6 Os4 100.6(6) . . ?
C61 Os6 Os4 159.5(7) . . ?
C63 Os6 Os4 93.3(6) . . ?
C64 Os6 Os4 84.8(4) . . ?
Os5 Os6 Os4 60.90(2) . . ?
O61 C61 Os6 176.4(21) . . ?
O62 C62 Os6 178.1(18) . . ?
O63 C63 Os6 176.1(19) . . ?
O64 C64 Os6 177.6(13) . . ?

loop_
_geom_bond_atom_site_label_1
_geom_bond_atom_site_label_2
_geom_bond_distance
_geom_bond_site_symmetry_2
_geom_bond_publ_flag
Os1 C12 1.89(2) . ?
Os1 C11 1.93(2) . ?
Os1 C13 1.99(2) . ?
Os1 P1 2.367(3) . ?
Os1 Os3 2.8974(10) . ?
Os1 Os2 2.9111(9) . ?
C11 O11 1.16(2) . ?
C12 O12 1.13(2) . ?
C13 O13 1.15(2) . ?
Os2 C22 1.89(2) . ?
Os2 C21 1.92(2) . ?
Os2 C24 1.94(2) . ?
Os2 C23 1.98(2) . ?
Os2 Os3 2.8898(11) . ?
C21 O21 1.13(2) . ?
C22 O22 1.15(2) . ?
C23 O23 1.10(2) . ?
C24 O24 1.14(2) . ?
Os3 C33 1.80(4) . ?
Os3 C31 1.89(2) . ?
Os3 C34 1.90(2) . ?
Os3 C32 1.99(2) . ?
C31 O31 1.16(3) . ?
C32 O32 1.12(2) . ?
C33 O33 1.23(4) . ?
C34 O34 1.16(2) . ?
P1 C101 1.827(13) . ?
P1 C5 1.875(13) . ?
P1 P2 2.226(5) . ?
C101 C102 1.38(2) . ?
C101 C106 1.42(2) . ?
C102 C103 1.39(2) . ?
C103 C104 1.41(3) . ?
C104 C105 1.36(3) . ?
C105 C106 1.40(2) . ?
P2 C201 1.838(14) . ?
P2 P3 2.217(5) . ?
C201 C206 1.41(2) . ?
C201 C202 1.42(2) . ?
C202 C203 1.39(2) . ?
C203 C204 1.33(3) . ?
C204 C205 1.43(3) . ?
C205 C206 1.41(2) . ?
P3 C301 1.830(12) . ?
P3 C4 1.856(12) . ?
P3 Os4 2.365(3) . ?
C301 C302 1.36(2) . ?
C301 C306 1.39(2) . ?
C302 C303 1.37(2) . ?
C303 C304 1.35(2) . ?
C304 C305 1.36(2) . ?
C305 C306 1.40(2) . ?
C4 C5 1.36(2) . ?
C4 C401 1.50(2) . ?
C401 C402 1.36(2) . ?
C401 C406 1.37(2) . ?
C402 C403 1.37(2) . ?
C403 C404 1.31(3) . ?
C404 C405 1.39(3) . ?
C405 C406 1.40(3) . ?
C5 C501 1.49(2) . ?
C501 C506 1.40(2) . ?
C501 C502 1.40(2) . ?
C502 C503 1.37(3) . ?
C503 C504 1.38(3) . ?
C504 C505 1.36(3) . ?
C505 C506 1.37(2) . ?
Os4 C41 1.89(2) . ?
Os4 C43 1.93(2) . ?
Os4 C42 1.951(14) . ?
Os4 Os6 2.9001(10) . ?
Os4 Os5 2.9343(11) . ?
C41 O41 1.14(2) . ?
C42 O42 1.12(2) . ?
C43 O43 1.15(2) . ?
Os5 C54 1.92(2) . ?
Os5 C51 1.94(2) . ?
Os5 C53 1.95(2) . ?
Os5 C52 1.96(2) . ?
Os5 Os6 2.8897(9) . ?
C51 O51 1.12(2) . ?
C52 O52 1.11(2) . ?
C53 O53 1.15(2) . ?
C54 O54 1.14(2) . ?
Os6 C62 1.89(2) . ?
Os6 C61 1.89(2) . ?
Os6 C63 1.94(2) . ?
Os6 C64 1.95(2) . ?
C61 O61 1.13(2) . ?
C62 O62 1.15(2) . ?
C63 O63 1.12(2) . ?
C64 O64 1.12(2) . ?

loop_
_geom_torsion_atom_site_label_1
_geom_torsion_atom_site_label_2
_geom_torsion_atom_site_label_3
_geom_torsion_atom_site_label_4
_geom_torsion
_geom_torsion_site_symmetry_1
_geom_torsion_site_symmetry_2
_geom_torsion_site_symmetry_3
_geom_torsion_site_symmetry_4
_geom_torsion_publ_flag
C12 Os1 C11 O11 15.8(190) . . . . ?
C13 Os1 C11 O11 -28.5(222) . . . . ?
P1 Os1 C11 O11 117.0(189) . . . . ?
Os3 Os1 C11 O11 -83.0(190) . . . . ?
Os2 Os1 C11 O11 -142.8(189) . . . . ?
C11 Os1 C12 O12 -88.1(437) . . . . ?
C13 Os1 C12 O12 87.2(437) . . . . ?
P1 Os1 C12 O12 176.5(436) . . . . ?
Os3 Os1 C12 O12 4.4(438) . . . . ?
Os2 Os1 C12 O12 12.6(450) . . . . ?
C12 Os1 C13 O13 8.0(120) . . . . ?
C11 Os1 C13 O13 52.3(154) . . . . ?
P1 Os1 C13 O13 -93.3(121) . . . . ?
Os3 Os1 C13 O13 107.3(121) . . . . ?
Os2 Os1 C13 O13 167.0(121) . . . . ?
C12 Os1 Os2 C22 -12.0(19) . . . . ?
C11 Os1 Os2 C22 87.7(10) . . . . ?
C13 Os1 Os2 C22 -86.1(10) . . . . ?
P1 Os1 Os2 C22 -175.9(9) . . . . ?
Os3 Os1 Os2 C22 -2.5(9) . . . . ?
C12 Os1 Os2 C21 170.4(18) . . . . ?
C11 Os1 Os2 C21 -89.9(7) . . . . ?
C13 Os1 Os2 C21 96.3(7) . . . . ?
P1 Os1 Os2 C21 6.5(5) . . . . ?
Os3 Os1 Os2 C21 179.8(5) . . . . ?
C12 Os1 Os2 C24 84.7(18) . . . . ?
C11 Os1 Os2 C24 -175.6(7) . . . . ?
C13 Os1 Os2 C24 10.5(8) . . . . ?
P1 Os1 Os2 C24 -79.2(6) . . . . ?
Os3 Os1 Os2 C24 94.1(6) . . . . ?
C12 Os1 Os2 C23 -100.9(18) . . . . ?
C11 Os1 Os2 C23 -1.2(6) . . . . ?
C13 Os1 Os2 C23 -175.0(7) . . . . ?
P1 Os1 Os2 C23 95.2(5) . . . . ?
Os3 Os1 Os2 C23 -91.4(5) . . . . ?
C12 Os1 Os2 Os3 -9.4(17) . . . . ?
C11 Os1 Os2 Os3 90.3(4) . . . . ?
C13 Os1 Os2 Os3 -83.6(5) . . . . ?
P1 Os1 Os2 Os3 -173.34(8) . . . . ?
Os3 Os1 Os2 Os3 0.0 . . . . ?
C22 Os2 C21 O21 2.2(168) . . . . ?
C24 Os2 C21 O21 -93.5(167) . . . . ?
C23 Os2 C21 O21 96.8(167) . . . . ?
Os3 Os2 C21 O21 -177.2(110) . . . . ?
Os1 Os2 C21 O21 -179.2(1000) . . . . ?
C21 Os2 C22 O22 109.9(298) . . . . ?
C24 Os2 C22 O22 -161.8(298) . . . . ?
C23 Os2 C22 O22 17.7(299) . . . . ?
Os3 Os2 C22 O22 -70.1(298) . . . . ?
Os1 Os2 C22 O22 -67.9(301) . . . . ?
C22 Os2 C23 O23 65.8(90) . . . . ?
C21 Os2 C23 O23 -33.5(90) . . . . ?
C24 Os2 C23 O23 -116.9(90) . . . . ?
Os3 Os2 C23 O23 150.4(90) . . . . ?
Os1 Os2 C23 O23 -149.6(90) . . . . ?
C22 Os2 C24 O24 -89.0(95) . . . . ?
C21 Os2 C24 O24 10.0(95) . . . . ?
C23 Os2 C24 O24 93.7(102) . . . . ?
Os3 Os2 C24 O24 -174.0(95) . . . . ?
Os1 Os2 C24 O24 126.3(95) . . . . ?
C22 Os2 Os3 C33 96.5(11) . . . . ?
C21 Os2 Os3 C33 -84.1(70) . . . . ?
C24 Os2 Os3 C33 -167.7(12) . . . . ?
C23 Os2 Os3 C33 2.0(11) . . . . ?
Os1 Os2 Os3 C33 -82.1(10) . . . . ?
C22 Os2 Os3 C31 -165.3(19) . . . . ?
C21 Os2 Os3 C31 14.1(72) . . . . ?
C24 Os2 Os3 C31 -69.5(19) . . . . ?
C23 Os2 Os3 C31 100.2(19) . . . . ?
Os1 Os2 Os3 C31 16.1(19) . . . . ?
C22 Os2 Os3 C34 5.5(9) . . . . ?
C21 Os2 Os3 C34 -175.0(69) . . . . ?
C24 Os2 Os3 C34 101.4(10) . . . . ?
C23 Os2 Os3 C34 -88.9(9) . . . . ?
Os1 Os2 Os3 C34 -173.0(8) . . . . ?
C22 Os2 Os3 C32 -81.6(7) . . . . ?
C21 Os2 Os3 C32 97.8(69) . . . . ?
C24 Os2 Os3 C32 14.2(8) . . . . ?
C23 Os2 Os3 C32 -176.1(7) . . . . ?
Os1 Os2 Os3 C32 99.8(5) . . . . ?
C22 Os2 Os3 Os1 178.5(5) . . . . ?
C21 Os2 Os3 Os1 -2.0(69) . . . . ?
C24 Os2 Os3 Os1 -85.6(6) . . . . ?
C23 Os2 Os3 Os1 84.1(5) . . . . ?
Os1 Os2 Os3 Os1 0.0 . . . . ?
C12 Os1 Os3 C33 -88.8(12) . . . . ?
C11 Os1 Os3 C33 0.8(11) . . . . ?
C13 Os1 Os3 C33 -173.7(11) . . . . ?
P1 Os1 Os3 C33 112.9(10) . . . . ?
Os2 Os1 Os3 C33 94.7(10) . . . . ?
C12 Os1 Os3 C31 3.4(11) . . . . ?
C11 Os1 Os3 C31 93.0(10) . . . . ?
C13 Os1 Os3 C31 -81.5(10) . . . . ?
P1 Os1 Os3 C31 -154.9(9) . . . . ?
Os2 Os1 Os3 C31 -173.0(9) . . . . ?
C12 Os1 Os3 C34 -160.6(25) . . . . ?
C11 Os1 Os3 C34 -71.1(24) . . . . ?
C13 Os1 Os3 C34 114.5(24) . . . . ?
P1 Os1 Os3 C34 41.1(24) . . . . ?
Os2 Os1 Os3 C34 22.9(24) . . . . ?
C12 Os1 Os3 C32 97.4(8) . . . . ?
C11 Os1 Os3 C32 -173.1(7) . . . . ?
C13 Os1 Os3 C32 12.4(7) . . . . ?
P1 Os1 Os3 C32 -61.0(5) . . . . ?
Os2 Os1 Os3 C32 -79.1(5) . . . . ?
C12 Os1 Os3 Os2 176.5(6) . . . . ?
C11 Os1 Os3 Os2 -94.0(5) . . . . ?
C13 Os1 Os3 Os2 91.5(5) . . . . ?
P1 Os1 Os3 Os2 18.1(2) . . . . ?
Os2 Os1 Os3 Os2 0.0 . . . . ?
C33 Os3 C31 O31 -58.8(435) . . . . ?
C34 Os3 C31 O31 32.5(436) . . . . ?
C32 Os3 C31 O31 122.0(434) . . . . ?
Os2 Os3 C31 O31 -156.6(422) . . . . ?
Os1 Os3 C31 O31 -142.6(434) . . . . ?
C33 Os3 C32 O32 118.4(182) . . . . ?
C31 Os3 C32 O32 -69.5(178) . . . . ?
C34 Os3 C32 O32 32.8(177) . . . . ?
Os2 Os3 C32 O32 136.2(178) . . . . ?
Os1 Os3 C32 O32 -164.5(177) . . . . ?
C31 Os3 C33 O33 102.1(180) . . . . ?
C34 Os3 C33 O33 -0.3(180) . . . . ?
C32 Os3 C33 O33 -85.7(172) . . . . ?
Os2 Os3 C33 O33 -103.4(179) . . . . ?
Os1 Os3 C33 O33 -163.4(180) . . . . ?
C33 Os3 C34 O34 -25.1(684) . . . . ?
C31 Os3 C34 O34 -118.0(684) . . . . ?
C32 Os3 C34 O34 148.7(684) . . . . ?
Os2 Os3 C34 O34 66.0(685) . . . . ?
Os1 Os3 C34 O34 45.7(696) . . . . ?
C12 Os1 P1 C101 -80.4(8) . . . . ?
C11 Os1 P1 C101 -170.5(7) . . . . ?
C13 Os1 P1 C101 5.6(7) . . . . ?
Os3 Os1 P1 C101 77.8(5) . . . . ?
Os2 Os1 P1 C101 93.6(5) . . . . ?
C12 Os1 P1 C5 37.4(8) . . . . ?
C11 Os1 P1 C5 -52.8(7) . . . . ?
C13 Os1 P1 C5 123.4(7) . . . . ?
Os3 Os1 P1 C5 -164.4(4) . . . . ?
Os2 Os1 P1 C5 -148.6(5) . . . . ?
C12 Os1 P1 P2 162.2(6) . . . . ?
C11 Os1 P1 P2 72.0(5) . . . . ?
C13 Os1 P1 P2 -111.8(5) . . . . ?
Os3 Os1 P1 P2 -39.6(3) . . . . ?
Os2 Os1 P1 P2 -23.8(2) . . . . ?
C5 P1 C101 C102 -51.7(13) . . . . ?
P2 P1 C101 C102 -153.8(12) . . . . ?
Os1 P1 C101 C102 78.2(12) . . . . ?
C5 P1 C101 C106 134.4(12) . . . . ?
P2 P1 C101 C106 32.3(12) . . . . ?
Os1 P1 C101 C106 -95.7(12) . . . . ?
C106 C101 C102 C103 0.4(24) . . . . ?
P1 C101 C102 C103 -173.6(14) . . . . ?
C101 C102 C103 C104 -2.9(28) . . . . ?
C102 C103 C104 C105 3.0(30) . . . . ?
C103 C104 C105 C106 -0.7(30) . . . . ?
C104 C105 C106 C101 -1.7(27) . . . . ?
C102 C101 C106 C105 1.8(23) . . . . ?
P1 C101 C106 C105 175.8(13) . . . . ?
C101 P1 P2 C201 -178.6(6) . . . . ?
C5 P1 P2 C201 76.0(6) . . . . ?
Os1 P1 P2 C201 -59.4(5) . . . . ?
C101 P1 P2 P3 79.3(5) . . . . ?
C5 P1 P2 P3 -26.1(4) . . . . ?
Os1 P1 P2 P3 -161.5(2) . . . . ?
P3 P2 C201 C206 64.3(12) . . . . ?
P1 P2 C201 C206 -31.6(13) . . . . ?
P3 P2 C201 C202 -115.6(10) . . . . ?
P1 P2 C201 C202 148.4(9) . . . . ?
C206 C201 C202 C203 1.6(21) . . . . ?
P2 C201 C202 C203 -178.4(11) . . . . ?
C201 C202 C203 C204 -1.7(24) . . . . ?
C202 C203 C204 C205 -0.3(27) . . . . ?
C203 C204 C205 C206 2.2(26) . . . . ?
C204 C205 C206 C201 -2.1(23) . . . . ?
C202 C201 C206 C205 0.3(21) . . . . ?
P2 C201 C206 C205 -179.7(11) . . . . ?
C201 P2 P3 C301 177.9(6) . . . . ?
P1 P2 P3 C301 -77.9(5) . . . . ?
C201 P2 P3 C4 -77.3(6) . . . . ?
P1 P2 P3 C4 26.9(4) . . . . ?
C201 P2 P3 Os4 56.5(5) . . . . ?
P1 P2 P3 Os4 160.7(2) . . . . ?
C4 P3 C301 C302 19.7(14) . . . . ?
P2 P3 C301 C302 121.0(13) . . . . ?
Os4 P3 C301 C302 -110.1(13) . . . . ?
C4 P3 C301 C306 -164.6(11) . . . . ?
P2 P3 C301 C306 -63.3(11) . . . . ?
Os4 P3 C301 C306 65.6(11) . . . . ?
C306 C301 C302 C303 -2.6(23) . . . . ?
P3 C301 C302 C303 173.1(12) . . . . ?
C301 C302 C303 C304 0.9(27) . . . . ?
C302 C303 C304 C305 2.1(27) . . . . ?
C303 C304 C305 C306 -3.2(25) . . . . ?
C302 C301 C306 C305 1.3(21) . . . . ?
P3 C301 C306 C305 -174.7(11) . . . . ?
C304 C305 C306 C301 1.6(23) . . . . ?
C301 P3 C4 C5 79.9(11) . . . . ?
P2 P3 C4 C5 -22.3(11) . . . . ?
Os4 P3 C4 C5 -156.7(9) . . . . ?
C301 P3 C4 C401 -102.9(10) . . . . ?
P2 P3 C4 C401 154.9(9) . . . . ?
Os4 P3 C4 C401 20.5(12) . . . . ?
C5 C4 C401 C402 -103.3(18) . . . . ?
P3 C4 C401 C402 79.5(18) . . . . ?
C5 C4 C401 C406 80.2(22) . . . . ?
P3 C4 C401 C406 -97.0(19) . . . . ?
C406 C401 C402 C403 -5.2(30) . . . . ?
C4 C401 C402 C403 178.3(17) . . . . ?
C401 C402 C403 C404 -0.1(35) . . . . ?
C402 C403 C404 C405 3.0(40) . . . . ?
C403 C404 C405 C406 -0.5(44) . . . . ?
C402 C401 C406 C405 7.7(36) . . . . ?
C4 C401 C406 C405 -175.6(23) . . . . ?
C404 C405 C406 C401 -5.0(45) . . . . ?
C401 C4 C5 C501 5.8(18) . . . . ?
P3 C4 C5 C501 -176.9(9) . . . . ?
C401 C4 C5 P1 -175.1(9) . . . . ?
P3 C4 C5 P1 2.1(15) . . . . ?
C101 P1 C5 C4 -86.8(11) . . . . ?
P2 P1 C5 C4 19.2(11) . . . . ?
Os1 P1 C5 C4 153.4(9) . . . . ?
C101 P1 C5 C501 92.2(11) . . . . ?
P2 P1 C5 C501 -161.8(9) . . . . ?
Os1 P1 C5 C501 -27.5(12) . . . . ?
C4 C5 C501 C506 -103.2(16) . . . . ?
P1 C5 C501 C506 77.8(15) . . . . ?
C4 C5 C501 C502 73.5(18) . . . . ?
P1 C5 C501 C502 -105.5(15) . . . . ?
C506 C501 C502 C503 1.4(26) . . . . ?
C5 C501 C502 C503 -175.5(17) . . . . ?
C501 C502 C503 C504 -2.9(33) . . . . ?
C502 C503 C504 C505 5.0(35) . . . . ?
C503 C504 C505 C506 -5.6(32) . . . . ?
C504 C505 C506 C501 4.1(27) . . . . ?
C502 C501 C506 C505 -2.0(24) . . . . ?
C5 C501 C506 C505 174.9(15) . . . . ?
C301 P3 Os4 C41 103.7(6) . . . . ?
C4 P3 Os4 C41 -16.0(6) . . . . ?
P2 P3 Os4 C41 -140.3(4) . . . . ?
C301 P3 Os4 C43 15.4(7) . . . . ?
C4 P3 Os4 C43 -104.4(7) . . . . ?
P2 P3 Os4 C43 131.4(6) . . . . ?
C301 P3 Os4 C42 -166.9(7) . . . . ?
C4 P3 Os4 C42 73.3(7) . . . . ?
P2 P3 Os4 C42 -50.9(5) . . . . ?
C301 P3 Os4 Os6 -49.4(6) . . . . ?
C4 P3 Os4 Os6 -169.1(5) . . . . ?
P2 P3 Os4 Os6 66.6(3) . . . . ?
C301 P3 Os4 Os5 -75.1(5) . . . . ?
C4 P3 Os4 Os5 165.2(5) . . . . ?
P2 P3 Os4 Os5 41.0(2) . . . . ?
C43 Os4 C41 O41 -91.4(136) . . . . ?
C42 Os4 C41 O41 88.1(136) . . . . ?
P3 Os4 C41 O41 -178.7(135) . . . . ?
Os6 Os4 C41 O41 -6.4(136) . . . . ?
Os5 Os4 C41 O41 -1.2(142) . . . . ?
C41 Os4 C42 O42 13.9(144) . . . . ?
C43 Os4 C42 O42 25.2(250) . . . . ?
P3 Os4 C42 O42 -90.0(144) . . . . ?
Os6 Os4 C42 O42 105.2(144) . . . . ?
Os5 Os4 C42 O42 164.5(144) . . . . ?
C41 Os4 C43 O43 -32.9(109) . . . . ?
C42 Os4 C43 O43 -44.2(214) . . . . ?
P3 Os4 C43 O43 71.1(108) . . . . ?
Os6 Os4 C43 O43 -124.4(109) . . . . ?
Os5 Os4 C43 O43 176.5(108) . . . . ?
C41 Os4 Os5 C54 -6.4(16) . . . . ?
C43 Os4 Os5 C54 83.3(15) . . . . ?
C42 Os4 Os5 C54 -95.0(14) . . . . ?
P3 Os4 Os5 C54 171.2(14) . . . . ?
Os6 Os4 Os5 C54 -0.3(14) . . . . ?
C41 Os4 Os5 C51 175.3(10) . . . . ?
C43 Os4 Os5 C51 -95.0(7) . . . . ?
C42 Os4 Os5 C51 86.6(7) . . . . ?
P3 Os4 Os5 C51 -7.2(6) . . . . ?
Os6 Os4 Os5 C51 -178.7(6) . . . . ?
C41 Os4 Os5 C53 85.3(9) . . . . ?
C43 Os4 Os5 C53 175.0(6) . . . . ?
C42 Os4 Os5 C53 -3.3(6) . . . . ?
P3 Os4 Os5 C53 -97.1(5) . . . . ?
Os6 Os4 Os5 C53 91.4(5) . . . . ?
C41 Os4 Os5 C52 -96.8(9) . . . . ?
C43 Os4 Os5 C52 -7.1(7) . . . . ?
C42 Os4 Os5 C52 174.6(6) . . . . ?
P3 Os4 Os5 C52 80.8(5) . . . . ?
Os6 Os4 Os5 C52 -90.7(5) . . . . ?
C41 Os4 Os5 Os6 -6.1(8) . . . . ?
C43 Os4 Os5 Os6 83.6(4) . . . . ?
C42 Os4 Os5 Os6 -94.7(4) . . . . ?
P3 Os4 Os5 Os6 171.50(8) . . . . ?
Os6 Os4 Os5 Os6 0.0 . . . . ?
C54 Os5 C51 O51 42.4(240) . . . . ?
C53 Os5 C51 O51 -51.6(239) . . . . ?
C52 Os5 C51 O51 135.3(239) . . . . ?
Os6 Os5 C51 O51 -145.3(217) . . . . ?
Os4 Os5 C51 O51 -138.4(238) . . . . ?
C54 Os5 C52 O52 90.4(201) . . . . ?
C51 Os5 C52 O52 -8.0(201) . . . . ?
C53 Os5 C52 O52 -100.9(203) . . . . ?
Os6 Os5 C52 O52 -178.5(1000) . . . . ?
Os4 Os5 C52 O52 -118.7(201) . . . . ?
C54 Os5 C53 O53 -49.6(134) . . . . ?
C51 Os5 C53 O53 49.0(134) . . . . ?
C52 Os5 C53 O53 141.7(120) . . . . ?
Os6 Os5 C53 O53 -140.7(134) . . . . ?
Os4 Os5 C53 O53 159.6(134) . . . . ?
C51 Os5 C54 O54 -91.2(255) . . . . ?
C53 Os5 C54 O54 0.5(255) . . . . ?
C52 Os5 C54 O54 179.2(1000) . . . . ?
Os6 Os5 C54 O54 90.1(255) . . . . ?
Os4 Os5 C54 O54 90.4(254) . . . . ?
C54 Os5 Os6 C62 173.0(17) . . . . ?
C51 Os5 Os6 C62 0.6(35) . . . . ?
C53 Os5 Os6 C62 -93.3(17) . . . . ?
C52 Os5 Os6 C62 80.0(17) . . . . ?
Os4 Os5 Os6 C62 -6.9(16) . . . . ?
C54 Os5 Os6 C61 -4.6(9) . . . . ?
C51 Os5 Os6 C61 -177.0(32) . . . . ?
C53 Os5 Os6 C61 89.1(9) . . . . ?
C52 Os5 Os6 C61 -97.6(8) . . . . ?
Os4 Os5 Os6 C61 175.6(7) . . . . ?
C54 Os5 Os6 C63 86.8(10) . . . . ?
C51 Os5 Os6 C63 -85.6(32) . . . . ?
C53 Os5 Os6 C63 -179.5(9) . . . . ?
C52 Os5 Os6 C63 -6.2(9) . . . . ?
Os4 Os5 Os6 C63 -93.1(7) . . . . ?
C54 Os5 Os6 C64 -96.2(8) . . . . ?
C51 Os5 Os6 C64 91.4(31) . . . . ?
C53 Os5 Os6 C64 -2.5(7) . . . . ?
C52 Os5 Os6 C64 170.9(7) . . . . ?
Os4 Os5 Os6 C64 84.0(4) . . . . ?
C54 Os5 Os6 Os4 179.9(7) . . . . ?
C51 Os5 Os6 Os4 7.4(31) . . . . ?
C53 Os5 Os6 Os4 -86.4(5) . . . . ?
C52 Os5 Os6 Os4 86.9(5) . . . . ?
Os4 Os5 Os6 Os4 0.0 . . . . ?
C41 Os4 Os6 C62 -5.2(6) . . . . ?
C43 Os4 Os6 C62 83.6(7) . . . . ?
C42 Os4 Os6 C62 -93.9(7) . . . . ?
P3 Os4 Os6 C62 148.7(6) . . . . ?
Os5 Os4 Os6 C62 177.8(5) . . . . ?
C41 Os4 Os6 C61 164.4(19) . . . . ?
C43 Os4 Os6 C61 -106.7(20) . . . . ?
C42 Os4 Os6 C61 75.8(20) . . . . ?
P3 Os4 Os6 C61 -41.6(19) . . . . ?
Os5 Os4 Os6 C61 -12.6(19) . . . . ?
C41 Os4 Os6 C63 -93.4(8) . . . . ?
C43 Os4 Os6 C63 -4.5(9) . . . . ?
C42 Os4 Os6 C63 178.0(8) . . . . ?
P3 Os4 Os6 C63 60.6(7) . . . . ?
Os5 Os4 Os6 C63 89.6(7) . . . . ?
C41 Os4 Os6 C64 84.0(6) . . . . ?
C43 Os4 Os6 C64 172.8(7) . . . . ?
C42 Os4 Os6 C64 -4.7(6) . . . . ?
P3 Os4 Os6 C64 -122.1(5) . . . . ?
Os5 Os4 Os6 C64 -93.1(5) . . . . ?
C41 Os4 Os6 Os5 177.0(4) . . . . ?
C43 Os4 Os6 Os5 -94.1(5) . . . . ?
C42 Os4 Os6 Os5 88.4(4) . . . . ?
P3 Os4 Os6 Os5 -29.0(3) . . . . ?
Os5 Os4 Os6 Os5 0.0 . . . . ?
C62 Os6 C61 O61 96.3(346) . . . . ?
C63 Os6 C61 O61 -176.0(1000) . . . . ?
C64 Os6 C61 O61 5.9(346) . . . . ?
Os5 Os6 C61 O61 -84.5(346) . . . . ?
Os4 Os6 C61 O61 -73.4(351) . . . . ?
C61 Os6 C62 O62 68.8(509) . . . . ?
C63 Os6 C62 O62 -22.0(508) . . . . ?
C64 Os6 C62 O62 160.4(508) . . . . ?
Os5 Os6 C62 O62 -108.7(506) . . . . ?
Os4 Os6 C62 O62 -114.9(508) . . . . ?
C62 Os6 C63 O63 55.3(358) . . . . ?
C61 Os6 C63 O63 -44.2(358) . . . . ?
C64 Os6 C63 O63 101.5(366) . . . . ?
Os5 Os6 C63 O63 -143.3(358) . . . . ?
Os4 Os6 C63 O63 155.8(358) . . . . ?
C62 Os6 C64 O64 -81.0(356) . . . . ?
C61 Os6 C64 O64 18.6(356) . . . . ?
C63 Os6 C64 O64 -127.1(337) . . . . ?
Os5 Os6 C64 O64 117.7(355) . . . . ?
Os4 Os6 C64 O64 178.4(1000) . . . . ?
